data_2019105
loop_
_publ_author_name
'Sathya, D.'
'Jagan, R.'
'Padmavathy, R.'
'Kumar, R. Mohan'
'Sivakumar, K.'

_publ_section_title
;
 N---H&#x00B7;&#x00B7;&#x00B7;O, O---H&#x00B7;&#x00B7;&#x00B7;O
 hydrogen-bonded supramolecular sheet formation in the
 bis(2-aminoanilinium) fumarate, 3-methylanilinium hydrogen fumarate and
 4-chloroanilinium hydrogen fumarate salts
;
_journal_coeditor_code UK3068
_journal_issue 8
_journal_name_full 'Acta Crystallographica Section C'
_journal_page_first 904
_journal_page_last 909
_journal_paper_doi 10.1107/S0108270113017629
_journal_volume 69
_journal_year 2013
_chemical_formula_iupac '2C6 H9 N2 + , C4 H2 O4 2-'
_chemical_formula_moiety '2(C6 H9 N2 +), C4 H2 O4 2-'
_chemical_formula_sum 'C16 H20 N4 O4'
_chemical_formula_weight 332.36
_chemical_name_systematic
;
Bis(2-aminoanilinium) fumarate
;
_space_group_IT_number 45
_symmetry_cell_setting orthorhombic
_symmetry_space_group_name_Hall 'I 2 -2c'
_symmetry_space_group_name_H-M 'I b a 2'
_atom_sites_solution_hydrogens geom
_atom_sites_solution_primary direct
_atom_sites_solution_secondary difmap
_audit_creation_method SHELXL97
_cell_angle_alpha 90.00
_cell_angle_beta 90.00
_cell_angle_gamma 90.00
_cell_formula_units_Z 8
_cell_length_a 10.0424(2)
_cell_length_b 42.9871(11)
_cell_length_c 7.4930(2)
_cell_measurement_reflns_used 2905
_cell_measurement_temperature 296(2)
_cell_measurement_theta_max 25.13
_cell_measurement_theta_min 3.52
_cell_volume 3234.68(14)
_computing_cell_refinement 'APEX2 and SAINT (Bruker, 2004)'
_computing_data_collection 'APEX2 (Bruker, 2004)'
_computing_data_reduction 'SAINT and XPREP (Bruker, 2004)'
_computing_molecular_graphics
;
ORTEP-3 (Farrugia, 2012) and Mercury (Macrae <i>et al.</i>,
2008)
;
_computing_publication_material 'PLATON (Spek, 2009)'
_computing_structure_refinement 'SHELXL97 (Sheldrick, 2008)'
_computing_structure_solution 'SHELXS97 (Sheldrick, 2008)'
_diffrn_ambient_temperature 296(2)
_diffrn_measured_fraction_theta_full 0.997
_diffrn_measured_fraction_theta_max 0.997
_diffrn_measurement_device_type 'Bruker Kappa APEXII CCD area-detector'
_diffrn_measurement_method '\w and \f scan'
_diffrn_radiation_monochromator graphite
_diffrn_radiation_source 'fine-focus sealed tube'
_diffrn_radiation_type MoK\a
_diffrn_radiation_wavelength 0.71073
_diffrn_reflns_av_R_equivalents 0.0346
_diffrn_reflns_av_sigmaI/netI 0.0441
_diffrn_reflns_limit_h_max 12
_diffrn_reflns_limit_h_min -12
_diffrn_reflns_limit_k_max 54
_diffrn_reflns_limit_k_min -51
_diffrn_reflns_limit_l_max 9
_diffrn_reflns_limit_l_min -9
_diffrn_reflns_number 9034
_diffrn_reflns_theta_full 27.00
_diffrn_reflns_theta_max 27.00
_diffrn_reflns_theta_min 2.48
_exptl_absorpt_coefficient_mu 0.100
_exptl_absorpt_correction_T_max 0.9803
_exptl_absorpt_correction_T_min 0.9158
_exptl_absorpt_correction_type multi-scan
_exptl_absorpt_process_details '(SADABS; Bruker, 2004)'
_exptl_crystal_colour brown
_exptl_crystal_density_diffrn 1.365
_exptl_crystal_density_method 'not measured'
_exptl_crystal_description block
_exptl_crystal_F_000 1408
_exptl_crystal_size_max 0.35
_exptl_crystal_size_mid 0.30
_exptl_crystal_size_min 0.20
_refine_diff_density_max 0.465
_refine_diff_density_min -0.232
_refine_ls_extinction_method none
_refine_ls_goodness_of_fit_ref 1.045
_refine_ls_hydrogen_treatment mixed
_refine_ls_matrix_type full
_refine_ls_number_parameters 247
_refine_ls_number_reflns 3406
_refine_ls_number_restraints 11
_refine_ls_restrained_S_all 1.044
_refine_ls_R_factor_all 0.0626
_refine_ls_R_factor_gt 0.0493
_refine_ls_shift/su_max 0.000
_refine_ls_shift/su_mean 0.000
_refine_ls_structure_factor_coef Fsqd
_refine_ls_weighting_details 'calc w = 1/[\s^2^(Fo^2^)+(0.0802P)^2^+0.6958P] where P=(Fo^2^+2Fc^2^)/3'
_refine_ls_weighting_scheme calc
_refine_ls_wR_factor_gt 0.1281
_refine_ls_wR_factor_ref 0.1403
_reflns_number_gt 2751
_reflns_number_total 3406
_reflns_threshold_expression I>2\s(I)
_cod_data_source_file uk3068.cif
_cod_data_source_block I
_cod_database_code 2019105
_cod_database_fobs_code 2019105

loop_
_symmetry_equiv_pos_as_xyz
'x, y, z'
'-x, -y, z'
'x+1/2, -y+1/2, z'
'-x+1/2, y+1/2, z'
'x+1/2, y+1/2, z+1/2'
'-x+1/2, -y+1/2, z+1/2'
'x+1, -y+1, z+1/2'
'-x+1, y+1, z+1/2'

loop_
_atom_site_type_symbol
_atom_site_label
_atom_site_fract_x
_atom_site_fract_y
_atom_site_fract_z
_atom_site_U_iso_or_equiv
_atom_site_adp_type
_atom_site_calc_flag
_atom_site_refinement_flags
_atom_site_occupancy
_atom_site_symmetry_multiplicity
O O1 0.18034(16) 0.14454(4) -0.1617(3) 0.0395(5) Uani d . 1 1
O O2 0.37362(16) 0.16817(4) -0.1217(3) 0.0380(4) Uani d . 1 1
O O3 0.32426(16) 0.10635(4) 0.4447(3) 0.0385(5) Uani d . 1 1
O O4 0.13050(16) 0.08258(4) 0.3996(3) 0.0364(4) Uani d . 1 1
C C1 0.2828(2) 0.14979(6) -0.0738(4) 0.0317(6) Uani d . 1 1
C C2 0.3010(2) 0.13358(6) 0.1019(4) 0.0318(6) Uani d . 1 1
H H2 0.3831 0.1351 0.1587 0.038 Uiso calc R 1 1
C C3 0.2061(2) 0.11726(6) 0.1795(4) 0.0318(6) Uani d . 1 1
H H3 0.1240 0.1159 0.1226 0.038 Uiso calc R 1 1
C C4 0.2225(2) 0.10090(6) 0.3523(4) 0.0295(6) Uani d . 1 1
N N1 0.0970(2) 0.16414(6) -0.5187(5) 0.0419(7) Uani d D 1 1
N N2 0.3732(2) 0.16971(6) -0.4896(4) 0.0324(6) Uani d D 1 1
H H2A 0.4607(12) 0.1698(5) -0.515(5) 0.039 Uiso d D 1 1
H H2B 0.348(2) 0.1498(3) -0.517(4) 0.039 Uiso d D 1 1
H H2C 0.367(3) 0.1741(7) -0.3726(16) 0.039 Uiso d D 1 1
N N3 0.4001(2) 0.08449(6) 0.8046(4) 0.0423(7) Uani d D 1 1
N N4 0.1225(2) 0.08156(6) 0.7672(3) 0.0310(6) Uani d D 1 1
H H4A 0.154(2) 0.1008(3) 0.791(4) 0.037 Uiso d D 1 1
H H4B 0.138(3) 0.0804(7) 0.6490(16) 0.037 Uiso d D 1 1
H H4C 0.0354(12) 0.0802(5) 0.793(4) 0.037 Uiso d D 1 1
C C5 0.1595(2) 0.18828(6) -0.6058(4) 0.0342(6) Uani d . 1 1
C C6 0.2966(2) 0.19186(6) -0.5963(4) 0.0316(6) Uani d . 1 1
C C7 0.3632(3) 0.21460(6) -0.6930(5) 0.0402(7) Uani d . 1 1
H H7 0.4553 0.2164 -0.6852 0.048 Uiso calc R 1 1
C C8 0.2920(3) 0.23443(7) -0.8004(6) 0.0519(9) Uani d . 1 1
H H8 0.3352 0.2500 -0.8644 0.062 Uiso calc R 1 1
C C9 0.1553(3) 0.23101(7) -0.8123(6) 0.0547(9) Uani d . 1 1
H H9 0.1069 0.2442 -0.8860 0.066 Uiso calc R 1 1
C C10 0.0903(3) 0.20854(6) -0.7176(5) 0.0437(8) Uani d . 1 1
H H10 -0.0016 0.2067 -0.7278 0.052 Uiso calc R 1 1
C C11 0.3317(2) 0.06137(6) 0.8908(4) 0.0323(6) Uani d . 1 1
C C12 0.1931(2) 0.05889(6) 0.8757(4) 0.0300(6) Uani d . 1 1
C C13 0.1221(3) 0.03638(6) 0.9653(5) 0.0399(7) Uani d . 1 1
H H13 0.0307 0.0346 0.9476 0.048 Uiso calc R 1 1
C C14 0.1864(4) 0.01653(6) 1.0811(7) 0.0540(9) Uani d . 1 1
H H14 0.1387 0.0017 1.1449 0.065 Uiso calc R 1 1
C C15 0.3215(4) 0.01895(6) 1.1010(6) 0.0539(9) Uani d . 1 1
H H15 0.3651 0.0057 1.1798 0.065 Uiso calc R 1 1
C C16 0.3939(3) 0.04054(7) 1.0073(5) 0.0481(9) Uani d . 1 1
H H16 0.4859 0.0413 1.0215 0.058 Uiso calc R 1 1
H H3A 0.4876(13) 0.0838(6) 0.829(6) 0.058 Uiso d D 1 1
H H1A 0.0092(12) 0.1607(6) -0.536(5) 0.058 Uiso d D 1 1
H H3B 0.373(3) 0.0918(7) 0.698(2) 0.058 Uiso d D 1 1
H H1B 0.126(3) 0.1614(8) -0.406(2) 0.058 Uiso d D 1 1

loop_
_atom_site_aniso_label
_atom_site_aniso_U_11
_atom_site_aniso_U_22
_atom_site_aniso_U_33
_atom_site_aniso_U_12
_atom_site_aniso_U_13
_atom_site_aniso_U_23
O1 0.0316(8) 0.0557(12) 0.0313(11) -0.0067(8) -0.0029(9) 0.0087(10)
O2 0.0347(8) 0.0477(10) 0.0316(11) -0.0097(7) 0.0001(8) 0.0089(9)
O3 0.0304(8) 0.0527(11) 0.0326(11) -0.0048(7) -0.0060(9) 0.0089(9)
O4 0.0333(8) 0.0473(10) 0.0285(11) -0.0104(7) -0.0021(8) 0.0080(8)
C1 0.0295(11) 0.0366(14) 0.0288(17) 0.0014(10) 0.0029(14) 0.0056(12)
C2 0.0292(12) 0.0412(14) 0.0249(15) 0.0006(10) -0.0015(11) 0.0025(10)
C3 0.0286(11) 0.0426(15) 0.0243(15) -0.0024(10) -0.0007(11) 0.0008(10)
C4 0.0326(11) 0.0352(13) 0.0208(16) 0.0003(10) -0.0019(13) 0.0004(11)
N1 0.0315(11) 0.0542(14) 0.0401(17) -0.0003(10) -0.0007(12) 0.0095(13)
N2 0.0281(9) 0.0421(12) 0.0271(14) -0.0016(9) -0.0018(10) 0.0043(11)
N3 0.0285(10) 0.0559(15) 0.0426(19) -0.0001(10) 0.0012(12) 0.0098(14)
N4 0.0279(10) 0.0400(12) 0.0250(14) -0.0011(9) -0.0017(10) 0.0031(10)
C5 0.0363(12) 0.0373(13) 0.0290(16) 0.0044(10) -0.0011(14) -0.0028(13)
C6 0.0364(12) 0.0344(13) 0.0239(15) 0.0029(10) -0.0046(13) -0.0001(12)
C7 0.0411(13) 0.0408(14) 0.0388(19) -0.0068(11) -0.0012(14) 0.0026(14)
C8 0.0676(19) 0.0416(17) 0.047(2) -0.0016(14) -0.0005(19) 0.0146(17)
C9 0.0630(19) 0.0549(18) 0.046(2) 0.0154(15) -0.0066(19) 0.0115(18)
C10 0.0425(14) 0.0486(16) 0.0401(19) 0.0067(12) -0.0088(14) 0.0013(14)
C11 0.0358(11) 0.0354(13) 0.0258(15) 0.0076(9) -0.0020(13) -0.0034(12)
C12 0.0369(12) 0.0313(12) 0.0219(16) 0.0014(9) -0.0029(12) -0.0005(12)
C13 0.0436(13) 0.0373(14) 0.0387(19) -0.0021(11) -0.0014(14) 0.0053(14)
C14 0.0682(19) 0.0407(16) 0.053(2) 0.0002(14) 0.003(2) 0.0174(17)
C15 0.075(2) 0.0403(15) 0.047(2) 0.0123(14) -0.0159(19) 0.0150(16)
C16 0.0452(14) 0.0503(16) 0.049(2) 0.0119(13) -0.0138(14) 0.0023(16)

loop_
_atom_type_symbol
_atom_type_description
_atom_type_scat_dispersion_real
_atom_type_scat_dispersion_imag
_atom_type_scat_source
C C 0.0033 0.0016 'International Tables Vol C Tables 4.2.6.8 and 6.1.1.4'
H H 0.0000 0.0000 'International Tables Vol C Tables 4.2.6.8 and 6.1.1.4'
N N 0.0061 0.0033 'International Tables Vol C Tables 4.2.6.8 and 6.1.1.4'
O O 0.0106 0.0060 'International Tables Vol C Tables 4.2.6.8 and 6.1.1.4'

loop_
_geom_angle_atom_site_label_1
_geom_angle_atom_site_label_2
_geom_angle_atom_site_label_3
_geom_angle
O1 C1 O2 124.3(3)
O1 C1 C2 118.8(2)
O2 C1 C2 116.9(3)
C3 C2 C1 123.1(2)
C3 C2 H2 118.4
C1 C2 H2 118.4
C2 C3 C4 123.9(2)
C2 C3 H3 118.1
C4 C3 H3 118.1
O3 C4 O4 123.8(3)
O3 C4 C3 118.9(2)
O4 C4 C3 117.3(2)
C5 N1 H1A 120(2)
C5 N1 H1B 113(2)
H1A N1 H1B 116(3)
C6 N2 H2A 113.4(19)
C6 N2 H2B 110.0(19)
H2A N2 H2B 103(2)
C6 N2 H2C 111.0(19)
H2A N2 H2C 106(3)
H2B N2 H2C 114(3)
C11 N3 H3A 112(2)
C11 N3 H3B 122(2)
H3A N3 H3B 119(3)
C12 N4 H4A 109.4(19)
C12 N4 H4B 115.2(19)
H4A N4 H4B 101(3)
C12 N4 H4C 108.1(19)
H4A N4 H4C 111(2)
H4B N4 H4C 112(3)
N1 C5 C6 120.8(2)
N1 C5 C10 121.9(2)
C6 C5 C10 117.1(3)
C5 C6 C7 122.0(2)
C5 C6 N2 118.5(2)
C7 C6 N2 119.4(2)
C8 C7 C6 119.5(3)
C8 C7 H7 120.2
C6 C7 H7 120.2
C7 C8 C9 119.2(3)
C7 C8 H8 120.4
C9 C8 H8 120.4
C10 C9 C8 121.1(3)
C10 C9 H9 119.5
C8 C9 H9 119.5
C9 C10 C5 121.1(3)
C9 C10 H10 119.5
C5 C10 H10 119.5
N3 C11 C16 122.4(2)
N3 C11 C12 121.0(2)
C16 C11 C12 116.5(2)
C13 C12 C11 121.9(2)
C13 C12 N4 119.4(2)
C11 C12 N4 118.6(2)
C12 C13 C14 120.0(3)
C12 C13 H13 120.0
C14 C13 H13 120.0
C15 C14 C13 119.1(3)
C15 C14 H14 120.5
C13 C14 H14 120.5
C14 C15 C16 121.4(3)
C14 C15 H15 119.3
C16 C15 H15 119.3
C15 C16 C11 121.0(3)
C15 C16 H16 119.5
C11 C16 H16 119.5

loop_
_geom_bond_atom_site_label_1
_geom_bond_atom_site_label_2
_geom_bond_distance
O1 C1 1.242(3)
O2 C1 1.259(3)
O3 C4 1.256(3)
O4 C4 1.265(3)
C1 C2 1.501(4)
C2 C3 1.318(3)
C2 H2 0.9300
C3 C4 1.483(4)
C3 H3 0.9300
N1 C5 1.377(4)
N1 H1A 0.904(10)
N1 H1B 0.899(10)
N2 C6 1.462(4)
N2 H2A 0.899(10)
N2 H2B 0.915(10)
N2 H2C 0.900(10)
N3 C11 1.370(4)
N3 H3A 0.899(10)
N3 H3B 0.898(10)
N4 C12 1.454(4)
N4 H4A 0.905(10)
N4 H4B 0.901(10)
N4 H4C 0.898(10)
C5 C6 1.387(3)
C5 C10 1.394(4)
C6 C7 1.388(4)
C7 C8 1.372(5)
C7 H7 0.9300
C8 C9 1.384(5)
C8 H8 0.9300
C9 C10 1.365(5)
C9 H9 0.9300
C10 H10 0.9300
C11 C16 1.398(4)
C11 C12 1.401(4)
C12 C13 1.377(4)
C13 C14 1.378(5)
C13 H13 0.9300
C14 C15 1.368(5)
C14 H14 0.9300
C15 C16 1.373(5)
C15 H15 0.9300
C16 H16 0.9300

loop_
_geom_hbond_atom_site_label_D
_geom_hbond_atom_site_label_H
_geom_hbond_atom_site_label_A
_geom_hbond_site_symmetry_A
_geom_hbond_distance_DH
_geom_hbond_distance_HA
_geom_hbond_distance_DA
_geom_hbond_angle_DHA
N4 H4C O4 8_445 0.898(10) 1.850(13) 2.728(3) 165(3)
N2 H2A O2 8_544 0.899(10) 1.849(13) 2.729(3) 166(3)
N3 H3A O3 8_545 0.899(10) 2.294(17) 3.106(3) 150(2)
N1 H1A O1 8_444 0.904(10) 2.233(16) 3.101(3) 161(3)
N2 H2B O3 1_554 0.915(10) 1.905(11) 2.811(3) 170(2)
N4 H4A O1 1_556 0.905(10) 1.930(12) 2.820(3) 167(2)
N3 H3B O3 . 0.898(10) 2.060(11) 2.956(4) 175(3)
N1 H1B O1 . 0.899(10) 2.045(13) 2.926(4) 166(3)
N4 H4B O4 . 0.901(10) 1.873(13) 2.756(3) 166(3)
N2 H2C O2 . 0.900(10) 1.899(15) 2.758(4) 159(3)

loop_
_geom_torsion_atom_site_label_1
_geom_torsion_atom_site_label_2
_geom_torsion_atom_site_label_3
_geom_torsion_atom_site_label_4
_geom_torsion
O1 C1 C2 C3 -9.5(4)
O2 C1 C2 C3 170.1(2)
C1 C2 C3 C4 179.5(3)
C2 C3 C4 O3 11.2(4)
C2 C3 C4 O4 -170.3(2)
N1 C5 C6 C7 175.3(3)
C10 C5 C6 C7 0.2(4)
N1 C5 C6 N2 -0.9(4)
C10 C5 C6 N2 -176.0(3)
C5 C6 C7 C8 0.6(5)
N2 C6 C7 C8 176.7(3)
C6 C7 C8 C9 -1.1(5)
C7 C8 C9 C10 0.8(5)
C8 C9 C10 C5 0.0(5)
N1 C5 C10 C9 -175.5(3)
C6 C5 C10 C9 -0.4(5)
N3 C11 C12 C13 -178.1(3)
C16 C11 C12 C13 -2.4(4)
N3 C11 C12 N4 -0.4(4)
C16 C11 C12 N4 175.3(3)
C11 C12 C13 C14 3.5(5)
N4 C12 C13 C14 -174.1(3)
C12 C13 C14 C15 -2.0(5)
C13 C14 C15 C16 -0.5(5)
C14 C15 C16 C11 1.5(6)
N3 C11 C16 C15 175.5(4)
C12 C11 C16 C15 -0.1(5)
